data_4343232
loop_
_publ_author_name
'Read, Cory Michael'
'Smith, Mark D.'
'Withers, Ray'
'Zur Loye, Hans-Conrad'

_publ_section_title
;
 Flux Crystal Growth and Optical Properties of Two Uranium-Containing
 Silicates: A2USiO6 (A = Cs, Rb).
;
_journal_issue 9
_journal_name_full 'Inorganic chemistry'
_journal_page_first 4520
_journal_page_last 4525
_journal_paper_doi 10.1021/acs.inorgchem.5b00364
_journal_volume 54
_journal_year 2015
_chemical_formula_moiety 'O6 Rb2 Si U'
_chemical_formula_sum 'O6 Rb2 Si U'
_chemical_formula_weight 533.06
_space_group_crystal_system orthorhombic
_space_group_IT_number 71
_space_group_name_Hall '-I 2 2'
_space_group_name_H-M_alt 'I m m m'
_symmetry_space_group_name_Hall '-I 2 2'
_symmetry_space_group_name_H-M 'I m m m'
_audit_creation_method SHELXL-2014/6
_cell_angle_alpha 90
_cell_angle_beta 90
_cell_angle_gamma 90
_cell_formula_units_Z 8
_cell_length_a 8.4916(6)
_cell_length_b 12.6678(9)
_cell_length_c 13.5077(9)
_cell_measurement_reflns_used 3457
_cell_measurement_temperature 296(2)
_cell_measurement_theta_max 30.534
_cell_measurement_theta_min 2.204
_cell_volume 1453.02(17)
_computing_cell_refinement 'SAINT-Plus Version 6.45 (Bruker, 2001)'
_computing_data_collection 'SMART Version 5.631 (Bruker, 2001)'
_computing_data_reduction 'SAINT-Plus Version 6.45 (Bruker, 2001)'
_computing_molecular_graphics various
_computing_publication_material various
_computing_structure_refinement 'SHELXL-2014/6 (Sheldrick, 2014)'
_computing_structure_solution 'SHELXS97 (Sheldrick, 2008)'
_diffrn_ambient_temperature 296(2)
_diffrn_measured_fraction_theta_full 1.000
_diffrn_measured_fraction_theta_max 1.000
_diffrn_measurement_device_type 'Bruker SMART APEX CCD diffractometer'
_diffrn_measurement_method 'omega and phi scans'
_diffrn_radiation_type MoK\a
_diffrn_radiation_wavelength 0.71073
_diffrn_reflns_av_R_equivalents 0.0437
_diffrn_reflns_av_unetI/netI 0.0203
_diffrn_reflns_laue_measured_fraction_full 1.000
_diffrn_reflns_laue_measured_fraction_max 1.000
_diffrn_reflns_limit_h_max 12
_diffrn_reflns_limit_h_min -12
_diffrn_reflns_limit_k_max 18
_diffrn_reflns_limit_k_min -18
_diffrn_reflns_limit_l_max 19
_diffrn_reflns_limit_l_min -19
_diffrn_reflns_number 14697
_diffrn_reflns_point_group_measured_fraction_full 1.000
_diffrn_reflns_point_group_measured_fraction_max 1.000
_diffrn_reflns_theta_full 25.242
_diffrn_reflns_theta_max 30.554
_diffrn_reflns_theta_min 2.204
_diffrn_source 'sealed tube'
_exptl_absorpt_coefficient_mu 35.790
_exptl_absorpt_correction_T_max 1.0000
_exptl_absorpt_correction_T_min 0.5040
_exptl_absorpt_correction_type multi-scan
_exptl_absorpt_process_details 'SADABS Version 2.05 (Bruker, 2001)'
_exptl_crystal_colour orange
_exptl_crystal_density_diffrn 4.874
_exptl_crystal_description 'rectangular needle'
_exptl_crystal_F_000 1824
_exptl_crystal_size_max 0.080
_exptl_crystal_size_mid 0.070
_exptl_crystal_size_min 0.060
_refine_diff_density_max 2.271
_refine_diff_density_min -2.993
_refine_diff_density_rms 0.369
_refine_ls_extinction_method none
_refine_ls_goodness_of_fit_ref 1.088
_refine_ls_hydrogen_treatment undef
_refine_ls_matrix_type full
_refine_ls_number_parameters 61
_refine_ls_number_reflns 1282
_refine_ls_number_restraints 0
_refine_ls_restrained_S_all 1.088
_refine_ls_R_factor_all 0.0457
_refine_ls_R_factor_gt 0.0369
_refine_ls_shift/su_max 0.000
_refine_ls_shift/su_mean 0.000
_refine_ls_structure_factor_coef Fsqd
_refine_ls_weighting_details 'w=1/[\s^2^(Fo^2^)+(0.0467P)^2^+29.7453P] where P=(Fo^2^+2Fc^2^)/3'
_refine_ls_weighting_scheme calc
_refine_ls_wR_factor_gt 0.0918
_refine_ls_wR_factor_ref 0.0965
_reflns_number_gt 1060
_reflns_number_total 1282
_reflns_threshold_expression 'I > 2\s(I)'
_cod_data_source_file ic5b00364_si_002.cif
_cod_data_source_block Rb2USiO6
_cod_database_code 4343232
_shelx_space_group_comment
; 
The symmetry employed for this shelxl refinement is uniquely defined 
by the following loop, which should always be used as a source of 
symmetry information in preference to the above space-group names. 
They are only intended as comments. 
;
_shelx_estimated_absorpt_t_min 0.162
_shelx_estimated_absorpt_t_max 0.223
_shelxl_version_number 2014/6

loop_
_space_group_symop_operation_xyz
'x, y, z'
'-x, -y, z'
'-x, y, -z'
'x, -y, -z'
'x+1/2, y+1/2, z+1/2'
'-x+1/2, -y+1/2, z+1/2'
'-x+1/2, y+1/2, -z+1/2'
'x+1/2, -y+1/2, -z+1/2'
'-x, -y, -z'
'x, y, -z'
'x, -y, z'
'-x, y, z'
'-x+1/2, -y+1/2, -z+1/2'
'x+1/2, y+1/2, -z+1/2'
'x+1/2, -y+1/2, z+1/2'
'-x+1/2, y+1/2, z+1/2'

loop_
_atom_site_label
_atom_site_type_symbol
_atom_site_fract_x
_atom_site_fract_y
_atom_site_fract_z
_atom_site_U_iso_or_equiv
_atom_site_adp_type
_atom_site_occupancy
_atom_site_site_symmetry_order
_atom_site_calc_flag
_atom_site_refinement_flags_posn
_atom_site_refinement_flags_adp
_atom_site_refinement_flags_occupancy
U1 U 0.2500 0.2500 0.2500 0.02121(14) Uani 1 2 d S . P
Rb1 Rb 0.0000 0.5000 0.15606(12) 0.0399(4) Uani 1 4 d S T P
Rb2 Rb 0.0000 0.0000 0.30222(12) 0.0311(3) Uani 1 4 d S T P
Rb3 Rb 0.0000 0.26261(13) 0.5000 0.0299(3) Uani 1 4 d S T P
Rb4 Rb 0.0000 0.19680(15) 0.0000 0.0352(4) Uani 1 4 d S T P
Si1 Si 0.1915(3) 0.5000 0.38785(17) 0.0142(5) Uani 1 2 d S T P
O1 O 0.2323(8) 0.3287(8) 0.1360(6) 0.064(3) Uani 1 1 d . . .
O2A O 0.2600(11) 0.3836(9) 0.3642(8) 0.026(2) Uiso 0.5 1 d . . P
O2B O 0.2505(12) 0.4153(9) 0.3149(9) 0.027(2) Uiso 0.5 1 d . . P
O3 O 0.0000 0.2427(8) 0.2670(8) 0.046(3) Uani 1 2 d S T P
O4 O 0.0000 0.5000 0.3840(8) 0.034(3) Uani 1 4 d S T P
O5A O 0.239(7) 0.529(4) 0.5000 0.019(4) Uiso 0.25 2 d S . P
O5B O 0.235(7) 0.459(4) 0.5000 0.019(4) Uiso 0.25 2 d S . P

loop_
_atom_site_aniso_label
_atom_site_aniso_U_11
_atom_site_aniso_U_22
_atom_site_aniso_U_33
_atom_site_aniso_U_23
_atom_site_aniso_U_13
_atom_site_aniso_U_12
U1 0.00849(18) 0.0278(2) 0.0273(2) -0.01355(14) -0.00041(11) 0.00065(12)
Rb1 0.0217(7) 0.0734(13) 0.0246(7) 0.000 0.000 0.000
Rb2 0.0180(6) 0.0391(8) 0.0363(8) 0.000 0.000 0.000
Rb3 0.0264(7) 0.0319(8) 0.0314(7) 0.000 0.000 0.000
Rb4 0.0180(6) 0.0489(10) 0.0388(8) 0.000 0.000 0.000
Si1 0.0095(10) 0.0219(12) 0.0113(10) 0.000 0.0016(8) 0.000
O1 0.030(3) 0.105(8) 0.059(5) 0.032(5) 0.002(3) 0.004(4)
O3 0.012(4) 0.060(7) 0.066(7) -0.031(5) 0.000 0.000
O4 0.017(5) 0.067(8) 0.018(5) 0.000 0.000 0.000

loop_
_atom_type_symbol
_atom_type_description
_atom_type_scat_dispersion_real
_atom_type_scat_dispersion_imag
_atom_type_scat_source
O O 0.0106 0.0060 'International Tables Vol C Tables 4.2.6.8 and 6.1.1.4'
Si Si 0.0817 0.0704 'International Tables Vol C Tables 4.2.6.8 and 6.1.1.4'
Rb Rb -0.9393 2.9676 'International Tables Vol C Tables 4.2.6.8 and 6.1.1.4'
U U -9.6767 9.6646 'International Tables Vol C Tables 4.2.6.8 and 6.1.1.4'

loop_
_geom_angle_atom_site_label_1
_geom_angle_atom_site_label_2
_geom_angle_atom_site_label_3
_geom_angle
_geom_angle_site_symmetry_1
_geom_angle_site_symmetry_3
O1 U1 O1 180.0 . 13
O1 U1 O3 91.8(4) . .
O1 U1 O3 88.2(4) 13 .
O1 U1 O3 88.2(4) . 13
O1 U1 O3 91.8(4) 13 13
O3 U1 O3 180.0 . 13
O1 U1 O2B 100.2(4) . 13
O1 U1 O2B 79.8(4) 13 13
O3 U1 O2B 90.0(3) . 13
O3 U1 O2B 90.0(3) 13 13
O1 U1 O2B 79.8(4) . .
O1 U1 O2B 100.2(4) 13 .
O3 U1 O2B 90.0(3) . .
O3 U1 O2B 90.0(3) 13 .
O2B U1 O2B 180.0 13 .
O1 U1 O2A 99.6(4) . .
O1 U1 O2A 80.4(4) 13 .
O3 U1 O2A 89.8(3) . .
O3 U1 O2A 90.2(3) 13 .
O2B U1 O2A 160.2(3) 13 .
O2B U1 O2A 19.8(3) . .
O1 U1 O2A 80.4(4) . 13
O1 U1 O2A 99.6(4) 13 13
O3 U1 O2A 90.2(3) . 13
O3 U1 O2A 89.8(3) 13 13
O2B U1 O2A 19.8(3) 13 13
O2B U1 O2A 160.2(3) . 13
O2A U1 O2A 180.0 . 13
O1 U1 Rb2 123.4(3) . .
O1 U1 Rb2 56.6(3) 13 .
O3 U1 Rb2 53.2(3) . .
O3 U1 Rb2 126.8(3) 13 .
O2B U1 Rb2 46.8(3) 13 .
O2B U1 Rb2 133.2(3) . .
O2A U1 Rb2 120.1(3) . .
O2A U1 Rb2 59.9(3) 13 .
O1 U1 Rb2 56.6(3) . 13
O1 U1 Rb2 123.4(3) 13 13
O3 U1 Rb2 126.8(3) . 13
O3 U1 Rb2 53.2(3) 13 13
O2B U1 Rb2 133.2(3) 13 13
O2B U1 Rb2 46.8(3) . 13
O2A U1 Rb2 59.9(3) . 13
O2A U1 Rb2 120.1(3) 13 13
Rb2 U1 Rb2 180.0 . 13
O1 U1 Rb3 50.0(3) . 13
O1 U1 Rb3 130.0(3) 13 13
O3 U1 Rb3 128.1(3) . 13
O3 U1 Rb3 51.9(3) 13 13
O2B U1 Rb3 68.8(3) 13 13
O2B U1 Rb3 111.2(3) . 13
O2A U1 Rb3 125.4(3) . 13
O2A U1 Rb3 54.6(3) 13 13
Rb2 U1 Rb3 114.36(3) . 13
Rb2 U1 Rb3 65.64(3) 13 13
O1 U1 Rb3 130.0(3) . .
O1 U1 Rb3 50.0(3) 13 .
O3 U1 Rb3 51.9(3) . .
O3 U1 Rb3 128.1(3) 13 .
O2B U1 Rb3 111.2(3) 13 .
O2B U1 Rb3 68.8(3) . .
O2A U1 Rb3 54.6(3) . .
O2A U1 Rb3 125.4(3) 13 .
Rb2 U1 Rb3 65.64(3) . .
Rb2 U1 Rb3 114.36(3) 13 .
Rb3 U1 Rb3 180.0 13 .
O1 Rb1 O1 169.5(3) 12 11_565
O1 Rb1 O1 94.9(3) 12 2_565
O1 Rb1 O1 84.1(3) 11_565 2_565
O1 Rb1 O1 84.1(3) 12 .
O1 Rb1 O1 94.9(3) 11_565 .
O1 Rb1 O1 169.5(3) 2_565 .
O1 Rb1 O4 95.27(16) 12 .
O1 Rb1 O4 95.27(16) 11_565 .
O1 Rb1 O4 95.27(16) 2_565 .
O1 Rb1 O4 95.27(16) . .
O1 Rb1 O2B 105.0(3) 12 .
O1 Rb1 O2B 82.2(3) 11_565 .
O1 Rb1 O2B 138.8(2) 2_565 .
O1 Rb1 O2B 51.0(3) . .
O4 Rb1 O2B 48.0(2) . .
O1 Rb1 O2B 138.8(2) 12 11_565
O1 Rb1 O2B 51.0(3) 11_565 11_565
O1 Rb1 O2B 105.0(3) 2_565 11_565
O1 Rb1 O2B 82.2(3) . 11_565
O4 Rb1 O2B 48.0(2) . 11_565
O2B Rb1 O2B 39.1(4) . 11_565
O1 Rb1 O2B 51.0(3) 12 12
O1 Rb1 O2B 138.8(2) 11_565 12
O1 Rb1 O2B 82.2(3) 2_565 12
O1 Rb1 O2B 105.0(3) . 12
O4 Rb1 O2B 48.0(2) . 12
O2B Rb1 O2B 83.1(4) . 12
O2B Rb1 O2B 96.0(4) 11_565 12
O1 Rb1 O2B 82.2(3) 12 2_565
O1 Rb1 O2B 105.0(3) 11_565 2_565
O1 Rb1 O2B 51.0(3) 2_565 2_565
O1 Rb1 O2B 138.8(2) . 2_565
O4 Rb1 O2B 48.0(2) . 2_565
O2B Rb1 O2B 96.0(4) . 2_565
O2B Rb1 O2B 83.1(4) 11_565 2_565
O2B Rb1 O2B 39.1(4) 12 2_565
O1 Rb1 Si1 76.87(17) 12 2_565
O1 Rb1 Si1 112.98(16) 11_565 2_565
O1 Rb1 Si1 76.87(17) 2_565 2_565
O1 Rb1 Si1 112.98(16) . 2_565
O4 Rb1 Si1 27.45(4) . 2_565
O2B Rb1 Si1 73.3(2) . 2_565
O2B Rb1 Si1 73.3(2) 11_565 2_565
O2B Rb1 Si1 25.9(2) 12 2_565
O2B Rb1 Si1 25.9(2) 2_565 2_565
O1 Rb1 Si1 112.98(16) 12 .
O1 Rb1 Si1 76.87(17) 11_565 .
O1 Rb1 Si1 112.98(16) 2_565 .
O1 Rb1 Si1 76.87(17) . .
O4 Rb1 Si1 27.45(4) . .
O2B Rb1 Si1 25.9(2) . .
O2B Rb1 Si1 25.9(2) 11_565 .
O2B Rb1 Si1 73.3(2) 12 .
O2B Rb1 Si1 73.3(2) 2_565 .
Si1 Rb1 Si1 54.90(8) 2_565 .
O1 Rb1 O3 135.06(18) 12 2_565
O1 Rb1 O3 50.87(18) 11_565 2_565
O1 Rb1 O3 50.87(18) 2_565 2_565
O1 Rb1 O3 135.06(18) . 2_565
O4 Rb1 O3 65.32(16) . 2_565
O2B Rb1 O3 91.4(2) . 2_565
O2B Rb1 O3 54.3(2) 11_565 2_565
O2B Rb1 O3 91.4(2) 12 2_565
O2B Rb1 O3 54.3(2) 2_565 2_565
Si1 Rb1 O3 68.25(14) 2_565 2_565
Si1 Rb1 O3 68.25(14) . 2_565
O2B Rb2 O2B 44.2(5) 14_445 8_455
O2B Rb2 O2B 112.7(5) 14_445 13
O2B Rb2 O2B 95.9(4) 8_455 13
O2B Rb2 O2B 95.9(4) 14_445 7_545
O2B Rb2 O2B 112.7(5) 8_455 7_545
O2B Rb2 O2B 44.2(5) 13 7_545
O2B Rb2 O3 106.7(3) 14_445 .
O2B Rb2 O3 62.8(2) 8_455 .
O2B Rb2 O3 62.8(2) 13 .
O2B Rb2 O3 106.7(3) 7_545 .
O2B Rb2 O3 62.8(2) 14_445 2
O2B Rb2 O3 106.7(3) 8_455 2
O2B Rb2 O3 106.7(3) 13 2
O2B Rb2 O3 62.8(2) 7_545 2
O3 Rb2 O3 162.4(4) . 2
O2B Rb2 O1 155.8(3) 14_445 13
O2B Rb2 O1 114.2(3) 8_455 13
O2B Rb2 O1 51.1(3) 13 13
O2B Rb2 O1 82.8(3) 7_545 13
O3 Rb2 O1 51.68(17) . 13
O3 Rb2 O1 134.32(16) 2 13
O2B Rb2 O1 51.1(3) 14_445 14_445
O2B Rb2 O1 82.8(3) 8_455 14_445
O2B Rb2 O1 155.8(3) 13 14_445
O2B Rb2 O1 114.2(3) 7_545 14_445
O3 Rb2 O1 134.32(16) . 14_445
O3 Rb2 O1 51.68(17) 2 14_445
O1 Rb2 O1 150.3(3) 13 14_445
O2B Rb2 O1 114.2(3) 14_445 7_545
O2B Rb2 O1 155.8(3) 8_455 7_545
O2B Rb2 O1 82.8(3) 13 7_545
O2B Rb2 O1 51.1(3) 7_545 7_545
O3 Rb2 O1 134.32(16) . 7_545
O3 Rb2 O1 51.68(17) 2 7_545
O1 Rb2 O1 83.7(3) 13 7_545
O1 Rb2 O1 88.7(3) 14_445 7_545
O2B Rb2 O1 82.8(3) 14_445 8_455
O2B Rb2 O1 51.1(3) 8_455 8_455
O2B Rb2 O1 114.2(3) 13 8_455
O2B Rb2 O1 155.8(3) 7_545 8_455
O3 Rb2 O1 51.68(17) . 8_455
O3 Rb2 O1 134.32(16) 2 8_455
O1 Rb2 O1 88.7(3) 13 8_455
O1 Rb2 O1 83.7(3) 14_445 8_455
O1 Rb2 O1 150.3(3) 7_545 8_455
O2B Rb2 O2A 10.8(3) 14_445 14_445
O2B Rb2 O2A 49.2(3) 8_455 14_445
O2B Rb2 O2A 104.1(3) 13 14_445
O2B Rb2 O2A 85.1(3) 7_545 14_445
O3 Rb2 O2A 109.3(2) . 14_445
O3 Rb2 O2A 57.7(2) 2 14_445
O1 Rb2 O2A 152.3(2) 13 14_445
O1 Rb2 O2A 57.1(2) 14_445 14_445
O1 Rb2 O2A 107.6(2) 7_545 14_445
O1 Rb2 O2A 92.3(2) 8_455 14_445
O2B Rb2 O2A 49.2(3) 14_445 8_455
O2B Rb2 O2A 10.8(3) 8_455 8_455
O2B Rb2 O2A 85.1(3) 13 8_455
O2B Rb2 O2A 104.1(3) 7_545 8_455
O3 Rb2 O2A 57.7(2) . 8_455
O3 Rb2 O2A 109.3(2) 2 8_455
O1 Rb2 O2A 107.6(2) 13 8_455
O1 Rb2 O2A 92.3(2) 14_445 8_455
O1 Rb2 O2A 152.3(2) 7_545 8_455
O1 Rb2 O2A 57.1(2) 8_455 8_455
O2A Rb2 O2A 51.8(4) 14_445 8_455
O1 Rb3 O1 136.8(4) 8_455 6
O1 Rb3 O1 71.5(3) 8_455 15_455
O1 Rb3 O1 92.6(3) 6 15_455
O1 Rb3 O1 92.6(3) 8_455 13
O1 Rb3 O1 71.5(3) 6 13
O1 Rb3 O1 136.8(4) 15_455 13
O1 Rb3 O3 123.58(17) 8_455 10_556
O1 Rb3 O3 52.26(15) 6 10_556
O1 Rb3 O3 52.26(15) 15_455 10_556
O1 Rb3 O3 123.58(17) 13 10_556
O1 Rb3 O3 52.26(15) 8_455 .
O1 Rb3 O3 123.58(17) 6 .
O1 Rb3 O3 123.58(17) 15_455 .
O1 Rb3 O3 52.26(15) 13 .
O3 Rb3 O3 170.8(4) 10_556 .
O1 Rb3 O5B 80.5(9) 8_455 3_556
O1 Rb3 O5B 137.7(6) 6 3_556
O1 Rb3 O5B 80.5(9) 15_455 3_556
O1 Rb3 O5B 137.7(6) 13 3_556
O3 Rb3 O5B 93.58(15) 10_556 3_556
O3 Rb3 O5B 93.58(15) . 3_556
O1 Rb3 O5B 137.7(6) 8_455 .
O1 Rb3 O5B 80.5(9) 6 .
O1 Rb3 O5B 137.7(6) 15_455 .
O1 Rb3 O5B 80.5(9) 13 .
O3 Rb3 O5B 93.58(16) 10_556 .
O3 Rb3 O5B 93.58(16) . .
O5B Rb3 O5B 77(2) 3_556 .
O1 Rb3 O2A 173.5(3) 8_455 10_556
O1 Rb3 O2A 49.7(3) 6 10_556
O1 Rb3 O2A 109.6(2) 15_455 10_556
O1 Rb3 O2A 90.7(2) 13 10_556
O3 Rb3 O2A 58.4(2) 10_556 10_556
O3 Rb3 O2A 126.8(2) . 10_556
O5B Rb3 O2A 93.3(9) 3_556 10_556
O5B Rb3 O2A 37.6(5) . 10_556
O1 Rb3 O2A 49.7(3) 8_455 12
O1 Rb3 O2A 173.5(3) 6 12
O1 Rb3 O2A 90.7(2) 15_455 12
O1 Rb3 O2A 109.6(2) 13 12
O3 Rb3 O2A 126.8(2) 10_556 12
O3 Rb3 O2A 58.4(2) . 12
O5B Rb3 O2A 37.6(5) 3_556 12
O5B Rb3 O2A 93.3(9) . 12
O2A Rb3 O2A 123.8(4) 10_556 12
O1 Rb3 O2A 90.7(2) 8_455 3_556
O1 Rb3 O2A 109.6(2) 6 3_556
O1 Rb3 O2A 49.7(3) 15_455 3_556
O1 Rb3 O2A 173.5(3) 13 3_556
O3 Rb3 O2A 58.4(2) 10_556 3_556
O3 Rb3 O2A 126.8(2) . 3_556
O5B Rb3 O2A 37.6(5) 3_556 3_556
O5B Rb3 O2A 93.3(9) . 3_556
O2A Rb3 O2A 85.5(4) 10_556 3_556
O2A Rb3 O2A 68.6(4) 12 3_556
O1 Rb3 O2A 109.6(2) 8_455 .
O1 Rb3 O2A 90.7(2) 6 .
O1 Rb3 O2A 173.5(3) 15_455 .
O1 Rb3 O2A 49.7(3) 13 .
O3 Rb3 O2A 126.8(2) 10_556 .
O3 Rb3 O2A 58.4(2) . .
O5B Rb3 O2A 93.3(9) 3_556 .
O5B Rb3 O2A 37.6(5) . .
O2A Rb3 O2A 68.6(4) 10_556 .
O2A Rb3 O2A 85.5(4) 12 .
O2A Rb3 O2A 123.8(4) 3_556 .
O2A Rb4 O2A 139.3(5) 15_454 13
O2A Rb4 O2A 77.7(4) 15_454 8_455
O2A Rb4 O2A 88.4(4) 13 8_455
O2A Rb4 O2A 88.4(4) 15_454 6_554
O2A Rb4 O2A 77.7(4) 13 6_554
O2A Rb4 O2A 139.3(5) 8_455 6_554
O2A Rb4 O5B 41.1(4) 15_454 15_454
O2A Rb4 O5B 107.1(8) 13 15_454
O2A Rb4 O5B 41.1(4) 8_455 15_454
O2A Rb4 O5B 107.1(8) 6_554 15_454
O2A Rb4 O5B 107.1(8) 15_454 13
O2A Rb4 O5B 41.1(4) 13 13
O2A Rb4 O5B 107.1(8) 8_455 13
O2A Rb4 O5B 41.1(4) 6_554 13
O5B Rb4 O5B 97(2) 15_454 13
O2A Rb4 O5A 41.9(4) 15_454 5_444
O2A Rb4 O5A 105.2(8) 13 5_444
O2A Rb4 O5A 41.9(4) 8_455 5_444
O2A Rb4 O5A 105.2(8) 6_554 5_444
O5B Rb4 O5A 2.6(19) 15_454 5_444
O5B Rb4 O5A 94.9(5) 13 5_444
O2A Rb4 O5A 105.2(8) 15_454 7_545
O2A Rb4 O5A 41.9(4) 13 7_545
O2A Rb4 O5A 105.2(8) 8_455 7_545
O2A Rb4 O5A 41.9(4) 6_554 7_545
O5B Rb4 O5A 94.9(5) 15_454 7_545
O5B Rb4 O5A 2.6(19) 13 7_545
O5A Rb4 O5A 92.3(19) 5_444 7_545
O2A Rb4 O1 52.2(3) 15_454 3
O2A Rb4 O1 168.5(3) 13 3
O2A Rb4 O1 96.5(3) 8_455 3
O2A Rb4 O1 104.7(3) 6_554 3
O5B Rb4 O1 83.1(8) 15_454 3
O5B Rb4 O1 144.59(14) 13 3
O5A Rb4 O1 85.2(8) 5_444 3
O5A Rb4 O1 144.44(17) 7_545 3
O2A Rb4 O1 104.7(3) 15_454 10
O2A Rb4 O1 96.5(3) 13 10
O2A Rb4 O1 168.5(3) 8_455 10
O2A Rb4 O1 52.2(3) 6_554 10
O5B Rb4 O1 144.59(14) 15_454 10
O5B Rb4 O1 83.1(8) 13 10
O5A Rb4 O1 144.44(17) 5_444 10
O5A Rb4 O1 85.2(8) 7_545 10
O1 Rb4 O1 76.9(3) 3 10
O2A Rb4 O1 96.5(3) 15_454 12
O2A Rb4 O1 104.7(3) 13 12
O2A Rb4 O1 52.2(3) 8_455 12
O2A Rb4 O1 168.5(3) 6_554 12
O5B Rb4 O1 83.1(8) 15_454 12
O5B Rb4 O1 144.59(14) 13 12
O5A Rb4 O1 85.2(8) 5_444 12
O5A Rb4 O1 144.44(17) 7_545 12
O1 Rb4 O1 70.8(3) 3 12
O1 Rb4 O1 116.4(3) 10 12
O2A Rb4 O1 168.5(3) 15_454 .
O2A Rb4 O1 52.2(3) 13 .
O2A Rb4 O1 104.7(3) 8_455 .
O2A Rb4 O1 96.5(3) 6_554 .
O5B Rb4 O1 144.59(14) 15_454 .
O5B Rb4 O1 83.1(8) 13 .
O5A Rb4 O1 144.44(17) 5_444 .
O5A Rb4 O1 85.2(8) 7_545 .
O1 Rb4 O1 116.4(3) 3 .
O1 Rb4 O1 70.8(3) 10 .
O1 Rb4 O1 76.9(3) 12 .
O2B Si1 O2B 88.3(9) . 11_565
O2B Si1 O5A 132.8(19) . .
O2B Si1 O5A 111.3(18) 11_565 .
O2B Si1 O5A 111.3(18) . 11_565
O2B Si1 O5A 132.8(19) 11_565 11_565
O5A Si1 O5A 26(3) . 11_565
O2B Si1 O2A 113.1(6) . 11_565
O2B Si1 O2A 28.6(5) 11_565 11_565
O5A Si1 O2A 83.6(18) . 11_565
O5A Si1 O2A 107.6(18) 11_565 11_565
O2B Si1 O2A 28.6(5) . .
O2B Si1 O2A 113.1(6) 11_565 .
O5A Si1 O2A 107.6(18) . .
O5A Si1 O2A 83.6(18) 11_565 .
O2A Si1 O2A 131.6(8) 11_565 .
O2B Si1 O4 107.7(5) . .
O2B Si1 O4 107.7(5) 11_565 .
O5A Si1 O4 106(2) . .
O5A Si1 O4 106(2) 11_565 .
O2A Si1 O4 110.7(4) 11_565 .
O2A Si1 O4 110.7(4) . .
O2B Si1 O5B 107.3(19) . .
O2B Si1 O5B 137(2) 11_565 .
O5A Si1 O5B 31.5(9) . .
O5A Si1 O5B 5(3) 11_565 .
O2A Si1 O5B 112.9(19) 11_565 .
O2A Si1 O5B 79.2(19) . .
O4 Si1 O5B 105(2) . .
O2B Si1 O5B 137.5(19) . 11_565
O2B Si1 O5B 107.3(19) 11_565 11_565
O5A Si1 O5B 5(3) . 11_565
O5A Si1 O5B 31.5(9) 11_565 11_565
O2A Si1 O5B 79.2(19) 11_565 11_565
O2A Si1 O5B 112.9(19) . 11_565
O4 Si1 O5B 105(2) . 11_565
O5B Si1 O5B 37(4) . 11_565
O2B Si1 Rb1 65.3(4) . .
O2B Si1 Rb1 65.3(4) 11_565 .
O5A Si1 Rb1 161.9(18) . .
O5A Si1 Rb1 161.9(18) 11_565 .
O2A Si1 Rb1 89.5(4) 11_565 .
O2A Si1 Rb1 89.5(4) . .
O4 Si1 Rb1 60.7(4) . .
O5B Si1 Rb1 157.2(19) . .
O5B Si1 Rb1 157.2(19) 11_565 .
O2B Si1 Rb2 47.1(4) . 13
O2B Si1 Rb2 47.1(4) 11_565 13
O5A Si1 Rb2 118.7(19) . 13
O5A Si1 Rb2 118.7(19) 11_565 13
O2A Si1 Rb2 66.8(4) 11_565 13
O2A Si1 Rb2 66.8(4) . 13
O4 Si1 Rb2 133.7(4) . 13
O5B Si1 Rb2 119(2) . 13
O5B Si1 Rb2 119(2) 11_565 13
Rb1 Si1 Rb2 73.02(5) . 13
O2B Si1 Rb3 80.8(4) . .
O2B Si1 Rb3 163.9(4) 11_565 .
O5A Si1 Rb3 84.8(17) . .
O5A Si1 Rb3 62.9(18) 11_565 .
O2A Si1 Rb3 165.9(4) 11_565 .
O2A Si1 Rb3 60.2(4) . .
O4 Si1 Rb3 65.06(18) . .
O5B Si1 Rb3 58.0(19) . .
O5B Si1 Rb3 88.8(19) 11_565 .
Rb1 Si1 Rb3 99.15(4) . .
Rb2 Si1 Rb3 126.45(3) 13 .
U1 O1 Rb1 112.2(4) . .
U1 O1 Rb3 103.3(3) . 13
Rb1 O1 Rb3 144.0(3) . 13
U1 O1 Rb4 104.5(4) . .
Rb1 O1 Rb4 91.43(18) . .
Rb3 O1 Rb4 85.2(3) 13 .
U1 O1 Rb2 95.2(3) . 13
Rb1 O1 Rb2 87.3(3) . 13
Rb3 O1 Rb2 83.68(16) 13 13
Rb4 O1 Rb2 159.2(3) . 13
O2B O2A Si1 70.3(12) . .
O2B O2A U1 78.6(12) . .
Si1 O2A U1 142.5(6) . .
O2B O2A Rb4 141.7(12) . 13
Si1 O2A Rb4 116.4(5) . 13
U1 O2A Rb4 101.0(4) . 13
O2B O2A Rb3 130.7(12) . .
Si1 O2A Rb3 94.3(4) . .
U1 O2A Rb3 90.4(3) . .
Rb4 O2A Rb3 87.5(3) 13 .
O2B O2A Rb2 43.1(10) . 13
Si1 O2A Rb2 87.1(5) . 13
U1 O2A Rb2 84.1(3) . 13
Rb4 O2A Rb2 98.6(3) 13 13
Rb3 O2A Rb2 172.5(4) . 13
O2A O2B Si1 81.1(12) . .
O2A O2B U1 81.6(12) . .
Si1 O2B U1 152.7(7) . .
O2A O2B Rb2 126.1(12) . 13
Si1 O2B Rb2 109.5(5) . 13
U1 O2B Rb2 97.7(4) . 13
O2A O2B Rb1 144.1(12) . .
Si1 O2B Rb1 88.8(5) . .
U1 O2B Rb1 92.8(4) . .
Rb2 O2B Rb1 89.8(3) 13 .
O2A O2B Rb4 30.5(10) . 13
Si1 O2B Rb4 91.2(5) . 13
U1 O2B Rb4 84.5(3) . 13
Rb2 O2B Rb4 95.6(3) 13 13
Rb1 O2B Rb4 174.3(4) . 13
U1 O3 U1 166.7(6) 8_455 .
U1 O3 Rb2 93.4(3) 8_455 .
U1 O3 Rb2 93.4(3) . .
U1 O3 Rb3 95.9(3) 8_455 .
U1 O3 Rb3 95.9(3) . .
Rb2 O3 Rb3 85.8(3) . .
U1 O3 Rb1 85.2(3) 8_455 .
U1 O3 Rb1 85.2(3) . .
Rb2 O3 Rb1 164.1(3) . .
Rb3 O3 Rb1 110.1(2) . .
Si1 O4 Si1 176.3(8) . 2_565
Si1 O4 Rb1 91.8(4) . .
Si1 O4 Rb1 91.8(4) 2_565 .
Si1 O4 Rb3 89.15(18) . .
Si1 O4 Rb3 89.15(18) 2_565 .
Rb1 O4 Rb3 117.52(16) . .
Si1 O4 Rb3 89.15(18) . 9_566
Si1 O4 Rb3 89.15(18) 2_565 9_566
Rb1 O4 Rb3 117.52(16) . 9_566
Rb3 O4 Rb3 125.0(3) . 9_566
O5B O5A O5A 168(10) 11_565 11_565
O5B O5A O5B 166(10) 11_565 .
O5A O5A O5B 2(7) 11_565 .
O5B O5A Si1 100(10) 11_565 .
O5A O5A Si1 76.9(17) 11_565 .
O5B O5A Si1 76(3) . .
O5B O5A Si1 100(10) 11_565 10_556
O5A O5A Si1 76.9(17) 11_565 10_556
O5B O5A Si1 76(3) . 10_556
Si1 O5A Si1 141(4) . 10_556
O5B O5A Rb4 58(10) 11_565 5
O5A O5A Rb4 133.8(9) 11_565 5
O5B O5A Rb4 136(8) . 5
Si1 O5A Rb4 109.7(18) . 5
Si1 O5A Rb4 109.7(18) 10_556 5
O5B O5A Rb3 25(10) 11_565 9_566
O5A O5A Rb3 142.5(9) 11_565 9_566
O5B O5A Rb3 140(8) . 9_566
Si1 O5A Rb3 91.6(19) . 9_566
Si1 O5A Rb3 91.6(19) 10_556 9_566
Rb4 O5A Rb3 83.7(12) 5 9_566
O5B O5A Rb4 155(10) 11_565 13
O5A O5A Rb4 37.8(9) 11_565 13
O5B O5A Rb4 40(7) . 13
Si1 O5A Rb4 88.5(18) . 13
Si1 O5A Rb4 88.5(18) 10_556 13
Rb4 O5A Rb4 96.0(14) 5 13
Rb3 O5A Rb4 179.7(18) 9_566 13
O5A O5B O5A 10(10) 11_565 .
O5A O5B O5B 12(10) 11_565 11_565
O5A O5B O5B 2(7) . 11_565
O5A O5B Si1 75(10) 11_565 .
O5A O5B Si1 72(3) . .
O5B O5B Si1 71.6(18) 11_565 .
O5A O5B Si1 75(10) 11_565 10_556
O5A O5B Si1 72(3) . 10_556
O5B O5B Si1 71.6(18) 11_565 10_556
Si1 O5B Si1 134(4) . 10_556
O5A O5B Rb4 119(10) 11_565 13
O5A O5B Rb4 129(8) . 13
O5B O5B Rb4 131.3(10) 11_565 13
Si1 O5B Rb4 112(2) . 13
Si1 O5B Rb4 112(2) 10_556 13
O5A O5B Rb3 154(10) 11_565 .
O5A O5B Rb3 143(8) . .
O5B O5B Rb3 141.3(11) 11_565 .
Si1 O5B Rb3 96.1(19) . .
Si1 O5B Rb3 96.1(19) 10_556 .
Rb4 O5B Rb3 87.5(14) 13 .

loop_
_geom_bond_atom_site_label_1
_geom_bond_atom_site_label_2
_geom_bond_distance
_geom_bond_site_symmetry_2
U1 O1 1.841(8) .
U1 O1 1.841(8) 13
U1 O3 2.1373(14) .
U1 O3 2.1373(14) 13
U1 O2B 2.270(11) 13
U1 O2B 2.270(11) .
U1 O2A 2.291(11) .
U1 O2A 2.292(11) 13
U1 Rb2 3.8774(4) .
U1 Rb2 3.8774(4) 13
U1 Rb3 3.9920(2) 13
U1 Rb3 3.9920(2) .
Rb1 O1 2.944(9) 12
Rb1 O1 2.944(9) 11_565
Rb1 O1 2.944(9) 2_565
Rb1 O1 2.944(9) .
Rb1 O4 3.079(11) .
Rb1 O2B 3.206(11) .
Rb1 O2B 3.206(11) 11_565
Rb1 O2B 3.206(11) 12
Rb1 O2B 3.206(11) 2_565
Rb1 Si1 3.528(3) 2_565
Rb1 Si1 3.528(3) .
Rb1 O3 3.588(11) 2_565
Rb2 O2B 2.853(11) 14_445
Rb2 O2B 2.853(11) 8_455
Rb2 O2B 2.853(11) 13
Rb2 O2B 2.853(11) 7_545
Rb2 O3 3.111(10) .
Rb2 O3 3.111(10) 2
Rb2 O1 3.251(9) 13
Rb2 O1 3.251(9) 14_445
Rb2 O1 3.251(9) 7_545
Rb2 O1 3.251(9) 8_455
Rb2 O2A 3.374(11) 14_445
Rb2 O2A 3.374(11) 8_455
Rb3 O1 3.144(8) 8_455
Rb3 O1 3.144(8) 6
Rb3 O1 3.144(8) 15_455
Rb3 O1 3.144(8) 13
Rb3 O3 3.158(11) 10_556
Rb3 O3 3.158(11) .
Rb3 O5B 3.19(5) 3_556
Rb3 O5B 3.19(5) .
Rb3 O2A 3.253(11) 10_556
Rb3 O2A 3.253(11) 12
Rb3 O2A 3.253(11) 3_556
Rb3 O2A 3.253(11) .
Rb4 O2A 2.925(11) 15_454
Rb4 O2A 2.925(11) 13
Rb4 O2A 2.925(11) 8_455
Rb4 O2A 2.925(11) 6_554
Rb4 O5B 2.99(6) 15_454
Rb4 O5B 2.99(6) 13
Rb4 O5A 3.07(5) 5_444
Rb4 O5A 3.07(5) 7_545
Rb4 O1 3.172(9) 3
Rb4 O1 3.172(9) 10
Rb4 O1 3.172(9) 12
Rb4 O1 3.172(9) .
Si1 O2B 1.541(11) .
Si1 O2B 1.541(11) 11_565
Si1 O5A 1.610(19) .
Si1 O5A 1.610(18) 11_565
Si1 O2A 1.617(11) 11_565
Si1 O2A 1.617(11) .
Si1 O4 1.627(2) .
Si1 O5B 1.64(2) .
Si1 O5B 1.64(2) 11_565
Si1 Rb2 3.668(3) 13
O1 Rb3 3.144(8) 13
O1 Rb2 3.251(9) 13
O2A O2B 0.783(14) .
O2A Rb4 2.925(11) 13
O2A Rb2 3.374(11) 13
O2B Rb2 2.853(11) 13
O2B Rb4 3.572(11) 13
O3 U1 2.1373(14) 8_455
O4 Si1 1.627(2) 2_565
O4 Rb3 3.391(5) 9_566
O5A O5B 0.16(10) 11_565
O5A O5A 0.73(10) 11_565
O5A O5B 0.88(3) .
O5A Si1 1.610(18) 10_556
O5A Rb4 3.07(5) 5
O5A Rb3 3.33(5) 9_566
O5A Rb4 3.62(5) 13
O5B O5A 0.16(10) 11_565
O5B O5B 1.04(11) 11_565
O5B Si1 1.64(2) 10_556
O5B Rb4 2.99(6) 13
